data_9002638
loop_
_publ_author_name
'Hertweck, B.'
'Giester, G.'
'Libowitzky, E.'

_publ_section_title
;The crystal structures of the low-temperature phases of leonite-type
 compounds, K2Me(SO4)2.4H2O (Me=Mg,Mn,Fe) Sample: K2Mg(SO4)2.4H2O, T = 100 K
;
_journal_name_full 'American Mineralogist'
_journal_page_first 1282
_journal_page_last 1292
_journal_volume 86
_journal_year 2001
_chemical_formula_structural K2Mg(SO4)2*4(H2O)
_chemical_formula_sum 'H8 K2 Mg O12 S2'
_chemical_name_mineral Leonite
_space_group_IT_number 14
_symmetry_space_group_name_Hall '-P 2yab'
_symmetry_space_group_name_H-M 'P 1 21/a 1'
_cell_angle_alpha 90
_cell_angle_beta 95.26
_cell_angle_gamma 90
_cell_formula_units_Z 4
_cell_length_a 11.778
_cell_length_b 9.469
_cell_length_c 9.851
_cell_volume 1094.015
_database_code_amcsd 0002727
_diffrn_ambient_temperature 100
_exptl_crystal_density_diffrn 2.226
_cod_original_formula_sum 'K2 Mg S2 O12 H8'
_cod_database_code 9002638

loop_
_space_group_symop_operation_xyz
x,y,z
1/2+x,1/2-y,z
1/2-x,1/2+y,-z
-x,-y,-z

loop_
_atom_site_label
_atom_site_fract_x
_atom_site_fract_y
_atom_site_fract_z
_atom_site_U_iso_or_equiv
_atom_site_type_symbol
_atom_site_attached_hydrogens
K1 0.16666 0.26914 0.23925 0.00850 K 0
K2 0.16772 -0.25681 0.25944 0.00810 K 0
Mg1 0.00000 0.00000 0.00000 0.00570 Mg 0
Mg2 0.00000 0.50000 0.50000 0.00530 Mg 0
S1 0.20787 0.50544 -0.04393 0.00500 S 0
S2 0.21302 -0.00636 -0.48126 0.00480 S 0
O1A -0.15500 0.37040 0.11720 0.00870 O 0
O1B 0.16270 0.37400 -0.11160 0.00940 O 0
O2A 0.14950 0.09190 -0.39930 0.00880 O 0
O2B 0.18030 -0.15320 -0.45470 0.00970 O 0
O3 0.16850 0.01140 0.05550 0.01160 O 0
O4 0.18270 0.50790 0.09810 0.01150 O 0
O5 0.16360 0.51100 0.43770 0.00750 O 0
O6 0.19010 0.02370 0.37230 0.00990 O 0
Ow1A -0.03530 0.33980 0.35980 0.00790 O 0
Ow1B 0.04510 0.34240 -0.35830 0.00810 O 0
Ow2 -0.00530 0.21900 -0.01180 0.01130 O 0
Ow3 0.01530 -0.01030 -0.20960 0.01120 O 0
H1A -0.07500 0.27600 0.39500 0.02200 H 0
H2A -0.07700 0.35500 0.28200 0.03200 H 0
H1B 0.07600 0.26900 -0.38700 0.02000 H 0
H2B 0.08300 0.35900 -0.28100 0.03800 H 0
H3A -0.05200 0.27000 0.02300 0.03000 H 0
H3B 0.04500 0.27000 -0.03600 0.03300 H 0
H4 0.06800 0.00800 -0.25700 0.02100 H 0
H5 -0.04200 -0.01200 -0.26500 0.01900 H 0

loop_
_cod_changelog_entry_id
_cod_changelog_entry_author
_cod_changelog_entry_date
_cod_changelog_entry_text
1
;cod-tools version 3.8.0
Id: cif_guess_AMCSD_atom_types 9581 2023-05-17 12:35:41Z saulius
;
2023-05-18T08:40:24+03:00
;Derived atom types and hydrogen counts
from atom names that follow the AMCSD naming convention
(Wat == water, O-H == hydroxyl).
;

loop_
_cod_related_entry_id
_cod_related_entry_database
_cod_related_entry_code
1 AMCSD 0002727
